data_1552229
loop_
_publ_author_name
'Tong, Ka Yan'
'Zhao, Jia'
'Tse, Chun-Wai'
'Wan, Pui-Ki'
'Rong, Jianhui'
'Au-Yeung, Ho Yu'

_publ_section_title
;
 Selective Catecholamine Detection in Living Cells by a Copper-based
 Oxidative Reactivity
;
_journal_name_full 'Chemical Science'
_journal_paper_doi 10.1039/C9SC03338F
_journal_year 2019
_chemical_formula_moiety 'C20 H23 Cl2 Cu N3 S'
_chemical_formula_sum 'C20 H23 Cl2 Cu N3 S'
_chemical_formula_weight 471.91
_space_group_crystal_system monoclinic
_space_group_IT_number 14
_space_group_name_Hall '-P 2yn'
_space_group_name_H-M_alt 'P 1 21/n 1'
_symmetry_space_group_name_Hall '-P 2yn'
_symmetry_space_group_name_H-M 'P 1 21/n 1'
_atom_sites_solution_hydrogens geom
_audit_creation_method SHELXL-2014/7
_audit_update_record
;
2019-02-11 deposited with the CCDC.    2019-08-12 downloaded from the CCDC.
;
_cell_angle_alpha 90
_cell_angle_beta 97.889(5)
_cell_angle_gamma 90
_cell_formula_units_Z 4
_cell_length_a 9.1168(14)
_cell_length_b 13.355(3)
_cell_length_c 16.904(3)
_cell_measurement_reflns_used 871
_cell_measurement_temperature 173(2)
_cell_measurement_theta_max 25.0071
_cell_measurement_theta_min 2.4204
_cell_volume 2038.7(7)
_computing_cell_refinement 'SAINT V8.34A (Bruker AXS Inc., 2013)'
_computing_data_collection 'APEX3 v2015.5-2 (Bruker-AXS, 2015)'
_computing_data_reduction 'SAINT V8.34A (Bruker AXS Inc., 2013)'
_computing_molecular_graphics 'shelXle (C.B. Huebschle, rev 717)'
_computing_publication_material 'XP, VERSION 5'
_computing_structure_refinement 'SHELXL-2014/7 (Sheldrick, 2014)'
_computing_structure_solution 'SHELXT 2014/4 (Sheldrick, 2014)'
_diffrn_ambient_temperature 173(2)
_diffrn_detector_area_resol_mean 10.4167
_diffrn_measured_fraction_theta_full 0.997
_diffrn_measured_fraction_theta_max 0.991
_diffrn_measurement_device_type 'Bruker D8 VENTURE FIXED-CHI PHOTON 100 CMOS'
_diffrn_measurement_method '\f and \w scans'
_diffrn_radiation_type MoK\a
_diffrn_radiation_wavelength 0.71073
_diffrn_reflns_av_R_equivalents 0.0558
_diffrn_reflns_av_unetI/netI 0.0619
_diffrn_reflns_Laue_measured_fraction_full 0.997
_diffrn_reflns_Laue_measured_fraction_max 0.991
_diffrn_reflns_limit_h_max 11
_diffrn_reflns_limit_h_min -11
_diffrn_reflns_limit_k_max 14
_diffrn_reflns_limit_k_min -16
_diffrn_reflns_limit_l_max 21
_diffrn_reflns_limit_l_min -20
_diffrn_reflns_number 17019
_diffrn_reflns_point_group_measured_fraction_full 0.997
_diffrn_reflns_point_group_measured_fraction_max 0.991
_diffrn_reflns_theta_full 25.242
_diffrn_reflns_theta_max 26.387
_diffrn_reflns_theta_min 2.411
_diffrn_source 'I\mS HB micro-focus sealed tube'
_exptl_absorpt_coefficient_mu 1.446
_exptl_absorpt_correction_T_max 0.7454
_exptl_absorpt_correction_T_min 0.6091
_exptl_absorpt_correction_type multi-scan
_exptl_absorpt_process_details
;
SADABS-2014/5 - Bruker AXS area detector scaling and absorption correction
;
_exptl_crystal_colour green
_exptl_crystal_density_diffrn 1.537
_exptl_crystal_description block
_exptl_crystal_F_000 972
_exptl_crystal_size_max 0.322
_exptl_crystal_size_mid 0.217
_exptl_crystal_size_min 0.102
_refine_diff_density_max 1.057
_refine_diff_density_min -0.962
_refine_diff_density_rms 0.129
_refine_ls_extinction_method none
_refine_ls_goodness_of_fit_ref 1.062
_refine_ls_hydrogen_treatment constr
_refine_ls_matrix_type full
_refine_ls_number_parameters 256
_refine_ls_number_reflns 4143
_refine_ls_number_restraints 19
_refine_ls_restrained_S_all 1.062
_refine_ls_R_factor_all 0.1050
_refine_ls_R_factor_gt 0.0549
_refine_ls_shift/su_max 0.000
_refine_ls_shift/su_mean 0.000
_refine_ls_structure_factor_coef Fsqd
_refine_ls_weighting_details 'w=1/[\s^2^(Fo^2^)+(0.0390P)^2^+9.6816P] where P=(Fo^2^+2Fc^2^)/3'
_refine_ls_weighting_scheme calc
_refine_ls_wR_factor_gt 0.1126
_refine_ls_wR_factor_ref 0.1404
_reflns_Friedel_coverage 0.000
_reflns_number_gt 2825
_reflns_number_total 4143
_reflns_threshold_expression 'I > 2\s(I)'
_cod_data_source_file c9sc03338f2.cif
_cod_data_source_block mo_CHEM0690
_cod_database_code 1552229
_shelx_shelxl_version_number 2014/7
_shelx_space_group_comment
;
The symmetry employed for this shelxl refinement is uniquely defined
by the following loop, which should always be used as a source of
symmetry information in preference to the above space-group names.
They are only intended as comments.
;
_shelx_estimated_absorpt_t_min 0.653
_shelx_estimated_absorpt_t_max 0.867

loop_
_space_group_symop_operation_xyz
'x, y, z'
'-x+1/2, y+1/2, -z+1/2'
'-x, -y, -z'
'x-1/2, -y-1/2, z-1/2'

loop_
_atom_site_label
_atom_site_type_symbol
_atom_site_fract_x
_atom_site_fract_y
_atom_site_fract_z
_atom_site_U_iso_or_equiv
_atom_site_adp_type
_atom_site_occupancy
_atom_site_site_symmetry_order
_atom_site_calc_flag
_atom_site_refinement_flags_posn
_atom_site_refinement_flags_adp
_atom_site_refinement_flags_occupancy
_atom_site_disorder_assembly
_atom_site_disorder_group
Cu1 Cu 0.33175(6) 0.66434(4) 0.36476(3) 0.02401(18) Uani 1 1 d . . . . .
Cl1 Cl 0.25013(14) 0.71240(10) 0.48806(7) 0.0291(3) Uani 1 1 d . . . . .
Cl2 Cl 0.39081(14) 0.49694(9) 0.35750(8) 0.0316(3) Uani 1 1 d . . . . .
N1 N 0.3600(4) 0.7858(3) 0.2883(2) 0.0257(9) Uani 1 1 d . . . . .
N2 N 0.1350(4) 0.6534(3) 0.2944(2) 0.0257(9) Uani 1 1 d . . . . .
N3 N 0.5428(4) 0.6974(3) 0.4035(2) 0.0259(9) Uani 1 1 d . . . . .
C1 C 0.1243(6) 0.7094(4) 0.2285(3) 0.0287(11) Uani 1 1 d . . . . .
C2 C -0.0054(6) 0.7135(4) 0.1735(3) 0.0349(13) Uani 1 1 d . . . . .
H2 H -0.0100 0.7549 0.1275 0.042 Uiso 1 1 calc R U . . .
C3 C -0.1237(6) 0.6581(4) 0.1863(3) 0.0385(14) Uani 1 1 d . . . . .
H3 H -0.2122 0.6615 0.1495 0.046 Uiso 1 1 calc R U . . .
C4 C -0.1178(6) 0.5951(4) 0.2539(3) 0.0325(12) Uani 1 1 d . . . . .
C5 C 0.0168(5) 0.5947(4) 0.3085(3) 0.0251(11) Uani 1 1 d . . . . .
C6 C 0.0270(5) 0.5329(4) 0.3770(3) 0.0270(11) Uani 1 1 d . . . . .
H6 H 0.1158 0.5314 0.4136 0.032 Uiso 1 1 calc R U . . .
C7 C -0.0908(6) 0.4757(4) 0.3903(3) 0.0347(13) Uani 1 1 d . . . . .
H7 H -0.0824 0.4337 0.4361 0.042 Uiso 1 1 calc R U . . .
C8 C -0.2239(6) 0.4772(4) 0.3380(4) 0.0409(14) Uani 1 1 d . . . . .
H8 H -0.3051 0.4375 0.3491 0.049 Uiso 1 1 calc R U . . .
C9 C -0.2372(6) 0.5352(4) 0.2718(4) 0.0394(14) Uani 1 1 d . . . . .
H9 H -0.3280 0.5358 0.2367 0.047 Uiso 1 1 calc R U . . .
C10 C 0.2610(6) 0.7656(4) 0.2131(3) 0.0292(11) Uani 1 1 d . . . . .
H10A H 0.3150 0.7258 0.1770 0.035 Uiso 1 1 calc R U . . .
H10B H 0.2316 0.8298 0.1862 0.035 Uiso 1 1 calc R U . . .
C11 C 0.6182(5) 0.6614(4) 0.4708(3) 0.0269(11) Uani 1 1 d . . . . .
H11 H 0.5683 0.6219 0.5054 0.032 Uiso 1 1 calc R U . . .
C12 C 0.7680(6) 0.6806(4) 0.4908(3) 0.0344(13) Uani 1 1 d . . . . .
H12 H 0.8208 0.6539 0.5385 0.041 Uiso 1 1 calc R U . . .
C13 C 0.8400(6) 0.7396(4) 0.4403(3) 0.0370(13) Uani 1 1 d . . . . .
H13 H 0.9427 0.7536 0.4528 0.044 Uiso 1 1 calc R U . . .
C14 C 0.7600(6) 0.7771(4) 0.3722(3) 0.0339(13) Uani 1 1 d . . . . .
H14 H 0.8064 0.8189 0.3375 0.041 Uiso 1 1 calc R U . . .
C15 C 0.6119(6) 0.7539(4) 0.3544(3) 0.0290(11) Uani 1 1 d . . . . .
C16 C 0.5181(6) 0.7821(4) 0.2771(3) 0.0355(13) Uani 1 1 d . . . . .
H16A H 0.5494 0.8483 0.2590 0.043 Uiso 1 1 calc R U . . .
H16B H 0.5320 0.7322 0.2354 0.043 Uiso 1 1 calc R U . . .
C17 C 0.3280(6) 0.8859(4) 0.3220(3) 0.0296(11) Uani 1 1 d . . . . .
H17A H 0.3501 0.9387 0.2842 0.035 Uiso 1 1 calc R U . . .
H17B H 0.3949 0.8960 0.3726 0.035 Uiso 1 1 calc R U . . .
C18 C 0.1692(6) 0.8978(4) 0.3378(3) 0.0342(12) Uani 1 1 d D . . . .
H18A H 0.1494 0.8479 0.3783 0.041 Uiso 1 1 calc R U . A 1
H18B H 0.1023 0.8828 0.2880 0.041 Uiso 1 1 calc R U . A 1
S1 S 0.126(3) 1.0213(8) 0.3723(8) 0.0470(12) Uani 0.574(9) 1 d D U P B 1
C19 C 0.1617(13) 1.0051(9) 0.4805(6) 0.058(2) Uani 0.574(9) 1 d D U P B 1
H19A H 0.1089 1.0581 0.5062 0.070 Uiso 0.574(9) 1 calc R U P B 1
H19B H 0.1211 0.9398 0.4946 0.070 Uiso 0.574(9) 1 calc R U P B 1
C20 C 0.3220(17) 1.009(2) 0.5130(9) 0.076(5) Uani 0.574(9) 1 d D U P B 1
H20A H 0.3708 0.9478 0.4984 0.114 Uiso 0.574(9) 1 calc R U P B 1
H20B H 0.3330 1.0150 0.5713 0.114 Uiso 0.574(9) 1 calc R U P B 1
H20C H 0.3677 1.0672 0.4907 0.114 Uiso 0.574(9) 1 calc R U P B 1
S1B S 0.133(4) 1.0238(11) 0.3701(11) 0.0470(12) Uani 0.426(9) 1 d D . P B 2
C19B C 0.2810(17) 1.0519(11) 0.4515(8) 0.058(2) Uani 0.426(9) 1 d D . P B 2
H19C H 0.3777 1.0376 0.4335 0.070 Uiso 0.426(9) 1 calc R U P B 2
H19D H 0.2782 1.1242 0.4641 0.070 Uiso 0.426(9) 1 calc R U P B 2
C20B C 0.270(3) 0.993(3) 0.5255(11) 0.076(5) Uani 0.426(9) 1 d D . P B 2
H20D H 0.2684 0.9217 0.5132 0.114 Uiso 0.426(9) 1 calc R U P B 2
H20E H 0.1785 1.0117 0.5465 0.114 Uiso 0.426(9) 1 calc R U P B 2
H20F H 0.3553 1.0085 0.5656 0.114 Uiso 0.426(9) 1 calc R U P B 2

loop_
_atom_site_aniso_label
_atom_site_aniso_U_11
_atom_site_aniso_U_22
_atom_site_aniso_U_33
_atom_site_aniso_U_23
_atom_site_aniso_U_13
_atom_site_aniso_U_12
Cu1 0.0256(3) 0.0223(3) 0.0234(3) 0.0021(3) 0.0012(2) 0.0002(3)
Cl1 0.0292(7) 0.0355(7) 0.0227(6) -0.0033(5) 0.0039(5) -0.0016(5)
Cl2 0.0299(7) 0.0218(6) 0.0412(7) -0.0031(5) -0.0014(5) 0.0019(5)
N1 0.029(2) 0.023(2) 0.025(2) 0.0040(17) 0.0022(18) -0.0013(18)
N2 0.029(2) 0.026(2) 0.021(2) -0.0005(18) 0.0025(17) 0.0032(18)
N3 0.027(2) 0.021(2) 0.029(2) -0.0018(18) 0.0036(18) 0.0011(17)
C1 0.034(3) 0.025(3) 0.027(3) 0.000(2) 0.005(2) 0.007(2)
C2 0.043(3) 0.032(3) 0.026(3) -0.002(2) -0.006(2) 0.005(3)
C3 0.032(3) 0.040(3) 0.038(3) -0.011(3) -0.014(2) 0.007(3)
C4 0.033(3) 0.029(3) 0.033(3) -0.009(2) -0.001(2) 0.006(2)
C5 0.018(2) 0.025(3) 0.032(3) -0.007(2) 0.005(2) -0.001(2)
C6 0.027(3) 0.026(3) 0.029(3) -0.006(2) 0.005(2) 0.002(2)
C7 0.032(3) 0.034(3) 0.040(3) -0.003(2) 0.011(2) -0.003(2)
C8 0.026(3) 0.036(3) 0.062(4) -0.011(3) 0.012(3) -0.003(2)
C9 0.024(3) 0.039(3) 0.053(4) -0.019(3) -0.002(3) -0.004(2)
C10 0.040(3) 0.026(3) 0.022(3) 0.004(2) 0.003(2) 0.002(2)
C11 0.031(3) 0.022(3) 0.029(3) -0.002(2) 0.007(2) 0.001(2)
C12 0.025(3) 0.036(3) 0.039(3) -0.006(3) -0.007(2) 0.009(2)
C13 0.020(3) 0.039(3) 0.051(4) -0.015(3) 0.004(2) 0.000(2)
C14 0.028(3) 0.030(3) 0.044(3) -0.005(2) 0.009(2) -0.005(2)
C15 0.029(3) 0.025(3) 0.034(3) -0.002(2) 0.006(2) 0.004(2)
C16 0.039(3) 0.036(3) 0.033(3) 0.005(2) 0.010(2) 0.003(2)
C17 0.033(3) 0.023(3) 0.032(3) 0.002(2) 0.000(2) 0.003(2)
C18 0.042(3) 0.030(3) 0.032(3) 0.002(2) 0.006(2) 0.004(2)
S1 0.061(2) 0.0344(9) 0.0452(10) -0.0045(8) 0.0063(13) 0.0136(12)
C19 0.093(6) 0.038(5) 0.046(4) -0.004(4) 0.019(4) -0.005(4)
C20 0.109(11) 0.070(9) 0.047(6) -0.009(6) 0.004(8) 0.026(9)
S1B 0.061(2) 0.0344(9) 0.0452(10) -0.0045(8) 0.0063(13) 0.0136(12)
C19B 0.093(6) 0.038(5) 0.046(4) -0.004(4) 0.019(4) -0.005(4)
C20B 0.109(11) 0.070(9) 0.047(6) -0.009(6) 0.004(8) 0.026(9)

loop_
_atom_type_symbol
_atom_type_description
_atom_type_scat_dispersion_real
_atom_type_scat_dispersion_imag
_atom_type_scat_source
C C 0.0033 0.0016 'International Tables Vol C Tables 4.2.6.8 and 6.1.1.4'
H H 0.0000 0.0000 'International Tables Vol C Tables 4.2.6.8 and 6.1.1.4'
N N 0.0061 0.0033 'International Tables Vol C Tables 4.2.6.8 and 6.1.1.4'
S S 0.1246 0.1234 'International Tables Vol C Tables 4.2.6.8 and 6.1.1.4'
Cl Cl 0.1484 0.1585 'International Tables Vol C Tables 4.2.6.8 and 6.1.1.4'
Cu Cu 0.3201 1.2651 'International Tables Vol C Tables 4.2.6.8 and 6.1.1.4'

loop_
_geom_angle_atom_site_label_1
_geom_angle_atom_site_label_2
_geom_angle_atom_site_label_3
_geom_angle
N3 Cu1 N2 161.68(16)
N3 Cu1 N1 80.66(16)
N2 Cu1 N1 82.43(16)
N3 Cu1 Cl2 90.59(12)
N2 Cu1 Cl2 95.37(12)
N1 Cu1 Cl2 131.52(12)
N3 Cu1 Cl1 93.20(12)
N2 Cu1 Cl1 100.08(12)
N1 Cu1 Cl1 113.92(12)
Cl2 Cu1 Cl1 114.12(5)
C10 N1 C16 112.0(4)
C10 N1 C17 111.2(4)
C16 N1 C17 108.9(4)
C10 N1 Cu1 105.9(3)
C16 N1 Cu1 104.8(3)
C17 N1 Cu1 114.0(3)
C1 N2 C5 119.6(4)
C1 N2 Cu1 114.1(3)
C5 N2 Cu1 126.3(3)
C11 N3 C15 119.9(4)
C11 N3 Cu1 124.1(3)
C15 N3 Cu1 115.8(3)
N2 C1 C2 122.3(5)
N2 C1 C10 117.1(4)
C2 C1 C10 120.6(5)
C3 C2 C1 119.4(5)
C3 C2 H2 120.3
C1 C2 H2 120.3
C2 C3 C4 120.9(5)
C2 C3 H3 119.5
C4 C3 H3 119.5
C3 C4 C9 124.3(5)
C3 C4 C5 117.3(5)
C9 C4 C5 118.4(5)
N2 C5 C6 120.5(4)
N2 C5 C4 120.5(5)
C6 C5 C4 119.0(4)
C7 C6 C5 119.9(5)
C7 C6 H6 120.0
C5 C6 H6 120.0
C6 C7 C8 121.4(5)
C6 C7 H7 119.3
C8 C7 H7 119.3
C9 C8 C7 120.2(5)
C9 C8 H8 119.9
C7 C8 H8 119.9
C8 C9 C4 121.1(5)
C8 C9 H9 119.5
C4 C9 H9 119.5
N1 C10 C1 111.4(4)
N1 C10 H10A 109.4
C1 C10 H10A 109.4
N1 C10 H10B 109.4
C1 C10 H10B 109.4
H10A C10 H10B 108.0
N3 C11 C12 121.1(5)
N3 C11 H11 119.4
C12 C11 H11 119.4
C11 C12 C13 119.2(5)
C11 C12 H12 120.4
C13 C12 H12 120.4
C14 C13 C12 118.8(5)
C14 C13 H13 120.6
C12 C13 H13 120.6
C13 C14 C15 119.5(5)
C13 C14 H14 120.2
C15 C14 H14 120.2
N3 C15 C14 121.4(5)
N3 C15 C16 114.7(4)
C14 C15 C16 123.7(5)
N1 C16 C15 110.1(4)
N1 C16 H16A 109.6
C15 C16 H16A 109.6
N1 C16 H16B 109.6
C15 C16 H16B 109.6
H16A C16 H16B 108.2
N1 C17 C18 113.7(4)
N1 C17 H17A 108.8
C18 C17 H17A 108.8
N1 C17 H17B 108.8
C18 C17 H17B 108.8
H17A C17 H17B 107.7
C17 C18 S1 114.2(10)
C17 C18 S1B 111.5(13)
C17 C18 H18A 108.7
S1 C18 H18A 108.7
C17 C18 H18B 108.7
S1 C18 H18B 108.7
H18A C18 H18B 107.6
C18 S1 C19 101.4(6)
C20 C19 S1 113.5(12)
C20 C19 H19A 108.9
S1 C19 H19A 108.9
C20 C19 H19B 108.9
S1 C19 H19B 108.9
H19A C19 H19B 107.7
C19 C20 H20A 109.5
C19 C20 H20B 109.5
H20A C20 H20B 109.5
C19 C20 H20C 109.5
H20A C20 H20C 109.5
H20B C20 H20C 109.5
C18 S1B C19B 105.9(8)
C20B C19B S1B 113.4(13)
C20B C19B H19C 108.9
S1B C19B H19C 108.9
C20B C19B H19D 108.9
S1B C19B H19D 108.9
H19C C19B H19D 107.7
C19B C20B H20D 109.5
C19B C20B H20E 109.5
H20D C20B H20E 109.5
C19B C20B H20F 109.5
H20D C20B H20F 109.5
H20E C20B H20F 109.5

loop_
_geom_bond_atom_site_label_1
_geom_bond_atom_site_label_2
_geom_bond_distance
Cu1 N3 1.995(4)
Cu1 N2 2.017(4)
Cu1 N1 2.113(4)
Cu1 Cl2 2.3067(14)
Cu1 Cl1 2.3949(13)
N1 C10 1.478(6)
N1 C16 1.480(7)
N1 C17 1.497(6)
N2 C1 1.335(6)
N2 C5 1.379(6)
N3 C11 1.335(6)
N3 C15 1.341(6)
C1 C2 1.402(7)
C1 C10 1.508(7)
C2 C3 1.350(8)
C2 H2 0.9500
C3 C4 1.413(8)
C3 H3 0.9500
C4 C9 1.416(8)
C4 C5 1.431(7)
C5 C6 1.414(7)
C6 C7 1.362(7)
C6 H6 0.9500
C7 C8 1.401(8)
C7 H7 0.9500
C8 C9 1.353(8)
C8 H8 0.9500
C9 H9 0.9500
C10 H10A 0.9900
C10 H10B 0.9900
C11 C12 1.385(7)
C11 H11 0.9500
C12 C13 1.390(8)
C12 H12 0.9500
C13 C14 1.371(8)
C13 H13 0.9500
C14 C15 1.377(7)
C14 H14 0.9500
C15 C16 1.509(7)
C16 H16A 0.9900
C16 H16B 0.9900
C17 C18 1.516(7)
C17 H17A 0.9900
C17 H17B 0.9900
C18 S1 1.812(5)
C18 S1B 1.812(5)
C18 H18A 0.9900
C18 H18B 0.9900
S1 C19 1.827(15)
C19 C20 1.490(16)
C19 H19A 0.9900
C19 H19B 0.9900
C20 H20A 0.9800
C20 H20B 0.9800
C20 H20C 0.9800
S1B C19B 1.827(16)
C19B C20B 1.490(16)
C19B H19C 0.9900
C19B H19D 0.9900
C20B H20D 0.9800
C20B H20E 0.9800
C20B H20F 0.9800
